data_7112791
loop_
_publ_author_name
'Rajput, Lalit'
'Chernyshev, Vladimir V.'
'Biradha, Kumar'

_publ_section_title
;
 Assembling triple helical amide-to-amide hydrogen bonded columns of
 tris(4-halophenyl)benzene-1,3,5-tricarboxamides into porous materials via
 halogen...halogen interactions.
;
_journal_issue 35
_journal_name_full 'Chemical communications (Cambridge, England)'
_journal_page_first 6530
_journal_page_last 6532
_journal_paper_doi 10.1039/c0cc01551b
_journal_volume 46
_journal_year 2010
_chemical_formula_sum 'C35 H34 I3 N3 O5'
_chemical_formula_weight 957.35
_chemical_name_systematic
;
?
;
_space_group_IT_number 163
_symmetry_cell_setting trigonal
_symmetry_space_group_name_Hall '-P 3 2c'
_symmetry_space_group_name_H-M 'P -3 1 c'
_atom_sites_solution_hydrogens geom
_atom_sites_solution_primary direct
_atom_sites_solution_secondary difmap
_audit_creation_method SHELXL-97
_cell_angle_alpha 90.00
_cell_angle_beta 90.00
_cell_angle_gamma 120.00
_cell_formula_units_Z 4
_cell_length_a 22.5852(4)
_cell_length_b 22.5852(4)
_cell_length_c 7.5192(3)
_cell_measurement_reflns_used 2045
_cell_measurement_temperature 293(2)
_cell_measurement_theta_max 25.98
_cell_measurement_theta_min 1.04
_cell_volume 3321.62(16)
_computing_structure_refinement 'SHELXL-97 (Sheldrick, 1997)'
_computing_structure_solution 'SHELXS-97 (Sheldrick, 1990)'
_diffrn_ambient_temperature 293(2)
_diffrn_measured_fraction_theta_full 0.932
_diffrn_measured_fraction_theta_max 0.932
_diffrn_measurement_device_type 'Bruker APEX-2 CCD'
_diffrn_measurement_method hemisphere
_diffrn_radiation_monochromator graphite
_diffrn_radiation_source 'fine-focus sealed tube'
_diffrn_radiation_type MoK\a
_diffrn_radiation_wavelength 0.71073
_diffrn_reflns_av_R_equivalents 0.0568
_diffrn_reflns_av_sigmaI/netI 0.0185
_diffrn_reflns_limit_h_max 22
_diffrn_reflns_limit_h_min -27
_diffrn_reflns_limit_k_max 27
_diffrn_reflns_limit_k_min -27
_diffrn_reflns_limit_l_max 9
_diffrn_reflns_limit_l_min -9
_diffrn_reflns_number 38240
_diffrn_reflns_theta_full 25.98
_diffrn_reflns_theta_max 25.98
_diffrn_reflns_theta_min 1.04
_exptl_absorpt_coefficient_mu 2.870
_exptl_absorpt_correction_T_max 0.650
_exptl_absorpt_correction_T_min 0.507
_exptl_absorpt_correction_type empirical
_exptl_absorpt_process_details Sadabs
_exptl_crystal_colour colorless
_exptl_crystal_density_diffrn 1.914
_exptl_crystal_density_method 'not measured'
_exptl_crystal_description hexagonal
_exptl_crystal_F_000 1856
_exptl_crystal_size_max 0.24
_exptl_crystal_size_mid 0.22
_exptl_crystal_size_min 0.15
_refine_diff_density_max 0.731
_refine_diff_density_min -0.715
_refine_diff_density_rms 0.118
_refine_ls_extinction_method none
_refine_ls_goodness_of_fit_ref 0.874
_refine_ls_hydrogen_treatment constr
_refine_ls_matrix_type full
_refine_ls_number_parameters 141
_refine_ls_number_reflns 2045
_refine_ls_number_restraints 0
_refine_ls_restrained_S_all 0.874
_refine_ls_R_factor_all 0.0866
_refine_ls_R_factor_gt 0.0772
_refine_ls_shift/su_max 0.001
_refine_ls_shift/su_mean 0.000
_refine_ls_structure_factor_coef Fsqd
_refine_ls_weighting_details 'calc w=1/[\s^2^(Fo^2^)+(0.0974P)^2^+45.3703P] where P=(Fo^2^+2Fc^2^)/3'
_refine_ls_weighting_scheme calc
_refine_ls_wR_factor_gt 0.1840
_refine_ls_wR_factor_ref 0.1928
_reflns_number_gt 1829
_reflns_number_total 2045
_reflns_threshold_expression >2sigma(I)
_cod_data_source_file c0cc01551b.txt
_cod_data_source_block 2
_cod_depositor_comments
;
The following automatic conversions were performed:

'_symmetry_cell_setting' value 'Trigonal' changed to 'trigonal'
according to
/usr/data/users/saulius/automatic-downloads/retrospective/RSC/lib/dictionaries/cif_core.dic
dictionary named 'cif_core.dic' version 2.4.2 from
2011-04-26.

'_exptl_absorpt_correction_type' value 'Empirical'
changed to 'empirical' according to
/usr/data/users/saulius/automatic-downloads/retrospective/RSC/lib/dictionaries/cif_core.dic
dictionary named 'cif_core.dic' version 2.4.2 from 2011-04-26.

Automatic conversion script
Id: cif_fix_values 2281 2013-09-26 08:29:07Z andrius 
;
_cod_original_sg_symbol_H-M P-31c
_cod_database_code 7112791

loop_
_symmetry_equiv_pos_as_xyz
'x, y, z'
'-y, x-y, z'
'-x+y, -x, z'
'-y, -x, -z+1/2'
'-x+y, y, -z+1/2'
'x, x-y, -z+1/2'
'-x, -y, -z'
'y, -x+y, -z'
'x-y, x, -z'
'y, x, z-1/2'
'x-y, -y, z-1/2'
'-x, -x+y, z-1/2'

loop_
_atom_site_label
_atom_site_type_symbol
_atom_site_fract_x
_atom_site_fract_y
_atom_site_fract_z
_atom_site_U_iso_or_equiv
_atom_site_adp_type
_atom_site_occupancy
_atom_site_symmetry_multiplicity
_atom_site_calc_flag
_atom_site_refinement_flags
_atom_site_disorder_assembly
_atom_site_disorder_group
I1 I 0.24919(4) 0.37044(7) 0.40191(11) 0.0999(5) Uani 1 1 d . . .
N11 N 0.5097(3) 0.3406(3) 0.4864(9) 0.0371(14) Uani 1 1 d . . .
H11 H 0.5358 0.3601 0.5765 0.044 Uiso 1 1 calc R A 1
C11 C 0.4504(4) 0.3470(4) 0.4653(10) 0.0379(16) Uani 1 1 d . . .
C12 C 0.3899(4) 0.2932(5) 0.3977(11) 0.0465(19) Uani 1 1 d . . .
H12 H 0.3878 0.2522 0.3670 0.056 Uiso 1 1 calc R . .
C13 C 0.3343(4) 0.3002(6) 0.3765(11) 0.054(2) Uani 1 1 d . . .
H13 H 0.2948 0.2653 0.3245 0.065 Uiso 1 1 calc R . .
C14 C 0.3364(4) 0.3605(6) 0.4334(10) 0.051(2) Uani 1 1 d . . .
C15 C 0.3936(5) 0.4126(6) 0.5033(11) 0.053(2) Uani 1 1 d . . .
H15 H 0.3947 0.4529 0.5355 0.064 Uiso 1 1 calc R . .
C16 C 0.4518(4) 0.4060(4) 0.5272(13) 0.048(2) Uani 1 1 d . . .
H16 H 0.4905 0.4403 0.5833 0.058 Uiso 1 1 calc R . .
O11A O 0.5762(2) 0.4238(2) 0.7500 0.094(4) Uani 1 2 d S . .
O11 O 0.4917(5) 0.2657(5) 0.2552(15) 0.038(2) Uani 0.50 1 d P . .
C1 C 0.5274(6) 0.3053(6) 0.3713(16) 0.022(2) Uani 0.50 1 d P . 1
C2 C 0.6007(6) 0.3208(7) 0.3969(15) 0.025(3) Uani 0.50 1 d P . 1
C3 C 0.6540(7) 0.3879(7) 0.3975(16) 0.028(3) Uani 0.50 1 d P . 1
H3 H 0.6455 0.4242 0.3984 0.034 Uiso 0.50 1 calc PR . 1
C1A C 0.5626(7) 0.3733(7) 0.608(2) 0.032(3) Uani 0.50 1 d P . 2
C2A C 0.6142(7) 0.3495(6) 0.6076(15) 0.027(3) Uani 0.50 1 d P . 2
C3A C 0.6843(7) 0.4025(6) 0.6059(18) 0.026(3) Uani 0.50 1 d P . 2
H3A H 0.6955 0.4482 0.6037 0.031 Uiso 0.50 1 calc PR . 2

loop_
_atom_site_aniso_label
_atom_site_aniso_U_11
_atom_site_aniso_U_22
_atom_site_aniso_U_33
_atom_site_aniso_U_23
_atom_site_aniso_U_13
_atom_site_aniso_U_12
I1 0.0768(6) 0.1974(12) 0.0748(6) 0.0146(6) 0.0017(4) 0.1056(7)
N11 0.031(3) 0.035(3) 0.049(4) -0.013(3) -0.005(3) 0.019(3)
C11 0.028(3) 0.049(4) 0.041(4) 0.000(3) 0.001(3) 0.023(3)
C12 0.031(4) 0.054(5) 0.052(5) -0.016(4) -0.003(3) 0.019(4)
C13 0.036(4) 0.079(6) 0.044(5) -0.012(4) -0.010(4) 0.026(4)
C14 0.043(5) 0.100(7) 0.034(4) 0.003(4) 0.004(3) 0.053(5)
C15 0.053(5) 0.090(7) 0.044(5) 0.001(4) 0.008(4) 0.057(5)
C16 0.032(4) 0.050(5) 0.072(6) -0.007(4) -0.007(4) 0.028(4)
O11A 0.068(6) 0.068(6) 0.169(14) 0.007(7) 0.007(7) 0.052(6)
O11 0.027(5) 0.039(5) 0.054(6) -0.018(6) -0.007(4) 0.021(4)
C1 0.015(5) 0.015(5) 0.029(6) 0.011(5) -0.008(4) 0.002(4)
C2 0.022(6) 0.041(7) 0.014(5) -0.003(5) -0.003(4) 0.017(5)
C3 0.031(7) 0.023(6) 0.024(6) -0.006(5) -0.002(5) 0.007(5)
C1A 0.026(6) 0.025(6) 0.043(8) -0.003(6) -0.001(5) 0.012(5)
C2A 0.037(7) 0.027(6) 0.018(6) -0.003(5) -0.004(5) 0.018(6)
C3A 0.031(6) 0.015(6) 0.036(7) -0.005(5) -0.012(5) 0.013(5)

loop_
_atom_type_symbol
_atom_type_description
_atom_type_scat_dispersion_real
_atom_type_scat_dispersion_imag
_atom_type_scat_source
C C 0.0033 0.0016 'International Tables Vol C Tables 4.2.6.8 and 6.1.1.4'
H H 0.0000 0.0000 'International Tables Vol C Tables 4.2.6.8 and 6.1.1.4'
N N 0.0061 0.0033 'International Tables Vol C Tables 4.2.6.8 and 6.1.1.4'
O O 0.0106 0.0060 'International Tables Vol C Tables 4.2.6.8 and 6.1.1.4'
I I -0.4742 1.8119 'International Tables Vol C Tables 4.2.6.8 and 6.1.1.4'

loop_
_geom_angle_atom_site_label_1
_geom_angle_atom_site_label_2
_geom_angle_atom_site_label_3
_geom_angle
_geom_angle_site_symmetry_1
_geom_angle_site_symmetry_3
C1 N11 C1A 107.7(8) . .
C1 N11 C11 123.5(7) . .
C1A N11 C11 128.4(8) . .
C16 C11 N11 119.1(7) . .
C16 C11 C12 119.8(7) . .
N11 C11 C12 120.9(7) . .
C13 C12 C11 120.3(8) . .
C12 C13 C14 119.6(8) . .
C15 C14 C13 121.3(7) . .
C15 C14 I1 119.4(7) . .
C13 C14 I1 119.3(7) . .
C14 C15 C16 119.7(9) . .
C11 C16 C15 118.9(8) . .
C1A O11A C1A 121.6(12) . 4_666
O11 O11 C1 117.6(15) 6 .
O11 O11 C1 36.5(10) 6 6
C1 O11 C1 117.5(11) . 6
O11 C1 N11 127.1(10) . .
O11 C1 C2 120.1(12) . .
N11 C1 C2 112.7(10) . .
O11 C1 O11 26.0(8) . 6
N11 C1 O11 142.3(9) . 6
C2 C1 O11 100.8(9) . 6
C3 C2 C3 122.0(13) 2_655 .
C3 C2 C1 117.4(11) 2_655 .
C3 C2 C1 120.1(11) . .
C2 C3 C2 118.0(13) 3_665 .
N11 C1A C2A 115.0(11) . .
N11 C1A O11A 132.7(11) . .
C2A C1A O11A 112.1(10) . .
C3A C2A C3A 120.2(12) 2_655 .
C3A C2A C1A 124.3(12) 2_655 .
C3A C2A C1A 115.5(11) . .
C2A C3A C2A 119.8(12) 3_665 .

loop_
_geom_bond_atom_site_label_1
_geom_bond_atom_site_label_2
_geom_bond_distance
_geom_bond_site_symmetry_2
I1 C14 2.104(7) .
N11 C1 1.365(15) .
N11 C1A 1.387(15) .
N11 C11 1.426(9) .
C11 C16 1.398(11) .
C11 C12 1.394(11) .
C12 C13 1.353(12) .
C13 C14 1.405(14) .
C14 C15 1.346(14) .
C15 C16 1.406(11) .
O11A C1A 1.479(15) .
O11A C1A 1.479(15) 4_666
O11 O11 0.900(18) 6
O11 C1 1.220(16) .
O11 C1 1.821(15) 6
C1 C2 1.523(16) .
C1 O11 1.821(15) 6
C2 C3 1.385(19) 2_655
C2 C3 1.386(18) .
C3 C2 1.385(19) 3_665
C1A C2A 1.507(18) .
C2A C3A 1.382(18) 2_655
C2A C3A 1.430(19) .
C3A C2A 1.382(18) 3_665
